data_4126382
loop_
_publ_author_name
'Li, Ruihao'
'Lu, Zhengyu'
'Cai, Yuanting'
'Jiang, Feng'
'Tang, Chun'
'Chen, Zhixin'
'Zheng, Jueting'
'Pi, Jiuchan'
'Zhang, Rui'
'Liu, Junyang'
'Chen, Zhao-Bin'
'Yang, Yang'
'Shi, Jia'
'Hong, Wenjing'
'Xia, Haiping'

_publ_section_title
;
 Switching of Charge Transport Pathways via Delocalization Changes in
 Single-molecule Metallacycles Junctions.
;
_journal_name_full 'Journal of the American Chemical Society'
_journal_paper_doi 10.1021/jacs.7b06400
_journal_year 2017
_chemical_formula_moiety 'C82 H69 N O3 Os P3 S2, C H2 Cl2, B F4'
_chemical_formula_sum 'C83 H71 B Cl2 F4 N O3 Os P3 S2'
_chemical_formula_weight 1635.34
_space_group_crystal_system monoclinic
_space_group_IT_number 9
_space_group_name_Hall 'C -2yc'
_space_group_name_H-M_alt 'C 1 c 1'
_symmetry_space_group_name_Hall 'C -2yc'
_symmetry_space_group_name_H-M 'C 1 c 1'
_atom_sites_solution_hydrogens geom
_audit_creation_date 2017-05-23
_audit_creation_method
;
Olex2 1.2
(compiled 2016.08.25 svn.r3337 for OlexSys, GUI svn.r5221)
;
_cell_angle_alpha 90
_cell_angle_beta 109.741(8)
_cell_angle_gamma 90
_cell_formula_units_Z 4
_cell_length_a 26.5713(18)
_cell_length_b 12.6213(5)
_cell_length_c 23.1715(17)
_cell_measurement_reflns_used 2970
_cell_measurement_temperature 180.00(14)
_cell_measurement_theta_max 61.2560
_cell_measurement_theta_min 3.9150
_cell_volume 7314.2(9)
_computing_cell_refinement 'CrysAlisPro 1.171.38.43 (Rigaku OD, 2015)'
_computing_data_collection 'CrysAlisPro 1.171.38.43 (Rigaku OD, 2015)'
_computing_data_reduction 'CrysAlisPro 1.171.38.43 (Rigaku OD, 2015)'
_computing_molecular_graphics 'Olex2 (Dolomanov et al., 2009)'
_computing_publication_material 'Olex2 (Dolomanov et al., 2009)'
_computing_structure_refinement 'ShelXL (Sheldrick, 2015)'
_computing_structure_solution 'ShelXT (Sheldrick, 2015)'
_diffrn_ambient_environment N~2~
_diffrn_ambient_temperature 180.00(14)
_diffrn_detector 'CCD plate'
_diffrn_detector_area_resol_mean 16.1903
_diffrn_detector_type Sapphire3
_diffrn_measured_fraction_theta_full 0.987
_diffrn_measured_fraction_theta_max 0.987
_diffrn_measurement_details
;
List of Runs (angles in degrees, time in seconds):

  # Type    Start    End  Width  t~exp~   \w     \q     \k     \f   Frames
--------------------------------------------------------------------------
  1  \w   -111.00 -76.00   1.00    8.00    --  -32.31-178.00-180.00   35
  2  \w    -37.00  18.00   1.00    8.00    --   32.31 -57.00 -30.00   55
  3  \w    -37.00  56.00   1.00    8.00    --   32.31 -57.00  90.00   93
  4  \w      9.00 102.00   1.00    8.00    --   32.31  57.00-120.00   93
  5  \w   -145.00-101.00   1.00   24.00    --  -86.00 -92.00  30.00   44
  6  \w     50.00  86.00   1.00   24.00    --   93.97  25.00-150.00   36
  7  \w     23.00 123.00   1.00   24.00    --   93.97 -77.00-180.00  100
  8  \w     37.00  74.00   1.00   24.00    --   93.97 -38.00-180.00   37
  9  \w     23.00  71.00   1.00   24.00    --   93.97 -38.00-120.00   48
 10  \w     60.00 163.00   1.00   24.00    --   93.97  25.00 120.00  103
 11  \w     99.00 124.00   1.00   24.00    --   93.97 -38.00-120.00   25
 12  \w    102.00 134.00   1.00   24.00    --   93.97 -25.00 120.00   32
 13  \w     26.00  87.00   1.00   24.00    --   93.97 -25.00 120.00   61
 14  \w    134.00 161.00   1.00   24.00    --   93.97  25.00-150.00   27
 15  \w    114.00 142.00   1.00   24.00    --   93.97  64.00-180.00   28
;
_diffrn_measurement_device 'four-circle diffractometer'
_diffrn_measurement_device_type 'Xcalibur, Sapphire3, Gemini ultra'
_diffrn_measurement_method '\w scans'
_diffrn_orient_matrix_type 'CrysAlisPro convention (1999,Acta A55,543-557)'
_diffrn_orient_matrix_UB_11 -0.0201633000
_diffrn_orient_matrix_UB_12 0.0590330000
_diffrn_orient_matrix_UB_13 0.0462075000
_diffrn_orient_matrix_UB_21 0.0374824000
_diffrn_orient_matrix_UB_22 0.0934662000
_diffrn_orient_matrix_UB_23 0.0006419000
_diffrn_orient_matrix_UB_31 -0.0444137000
_diffrn_orient_matrix_UB_32 0.0520709000
_diffrn_orient_matrix_UB_33 -0.0534457000
_diffrn_radiation_monochromator mirror
_diffrn_radiation_probe x-ray
_diffrn_radiation_type CuK\a
_diffrn_radiation_wavelength 1.54184
_diffrn_reflns_av_R_equivalents 0.0555
_diffrn_reflns_av_unetI/netI 0.0818
_diffrn_reflns_Laue_measured_fraction_full 0.987
_diffrn_reflns_Laue_measured_fraction_max 0.987
_diffrn_reflns_limit_h_max 24
_diffrn_reflns_limit_h_min -30
_diffrn_reflns_limit_k_max 13
_diffrn_reflns_limit_k_min -14
_diffrn_reflns_limit_l_max 26
_diffrn_reflns_limit_l_min -26
_diffrn_reflns_number 11170
_diffrn_reflns_point_group_measured_fraction_full 0.629
_diffrn_reflns_point_group_measured_fraction_max 0.629
_diffrn_reflns_theta_full 61.819
_diffrn_reflns_theta_max 61.819
_diffrn_reflns_theta_min 3.535
_diffrn_source 'fine-focus sealed X-ray tube'
_diffrn_source_type 'Enhance Ultra (Cu) X-ray Source'
_exptl_absorpt_coefficient_mu 5.616
_exptl_absorpt_correction_T_max 1.00000
_exptl_absorpt_correction_T_min 0.63101
_exptl_absorpt_correction_type multi-scan
_exptl_absorpt_process_details
;
CrysAlisPro 1.171.38.43 (Rigaku Oxford Diffraction, 2015)
Empirical absorption correction using spherical harmonics,
 implemented in SCALE3 ABSPACK scaling algorithm.
;
_exptl_crystal_colour black
_exptl_crystal_colour_primary black
_exptl_crystal_density_diffrn 1.485
_exptl_crystal_description needle
_exptl_crystal_F_000 3312
_exptl_crystal_size_max 0.2
_exptl_crystal_size_mid 0.08
_exptl_crystal_size_min 0.05
_refine_diff_density_max 1.282
_refine_diff_density_min -1.334
_refine_diff_density_rms 0.111
_refine_ls_abs_structure_details
;
 Flack x determined using 1315 quotients [(I+)-(I-)]/[(I+)+(I-)]
 (Parsons, Flack and Wagner, Acta Cryst. B69 (2013) 249-259).
;
_refine_ls_abs_structure_Flack -0.023(9)
_refine_ls_extinction_method none
_refine_ls_goodness_of_fit_ref 1.053
_refine_ls_hydrogen_treatment constr
_refine_ls_matrix_type full
_refine_ls_number_parameters 898
_refine_ls_number_reflns 7215
_refine_ls_number_restraints 5
_refine_ls_restrained_S_all 1.053
_refine_ls_R_factor_all 0.0487
_refine_ls_R_factor_gt 0.0414
_refine_ls_shift/su_max 0.000
_refine_ls_shift/su_mean 0.000
_refine_ls_structure_factor_coef Fsqd
_refine_ls_weighting_details 'w=1/[\s^2^(Fo^2^)+(0.0352P)^2^] where P=(Fo^2^+2Fc^2^)/3'
_refine_ls_weighting_scheme calc
_refine_ls_wR_factor_gt 0.0929
_refine_ls_wR_factor_ref 0.1026
_reflns_Friedel_coverage 0.274
_reflns_Friedel_fraction_full 0.270
_reflns_Friedel_fraction_max 0.270
_reflns_number_gt 6496
_reflns_number_total 7215
_reflns_threshold_expression 'I > 2\s(I)'
_cod_data_source_file ja7b06400_si_003.cif
_cod_data_source_block 4
_cod_database_code 4126382
_shelx_space_group_comment
;
The symmetry employed for this shelxl refinement is uniquely defined
by the following loop, which should always be used as a source of
symmetry information in preference to the above space-group names.
They are only intended as comments.
;
_reflns_odcompleteness_completeness 99.90
_reflns_odcompleteness_iscentric 1
_reflns_odcompleteness_theta 59.94
_olex2_refinement_description
;
1. Fixed Uiso
 At 1.2 times of:
  All C(H) groups, All C(H,H) groups
 At 1.5 times of:
  All C(H,H,H) groups
2. Shared sites
{S2, C21}
{C20, S3}
3. Rigid bond restraints
 Os1, C1N, N1
 with sigma for 1-2 distances of 0.01 and sigma for 1-3 distances of 0.0001
4. Uiso/Uaniso restraints and constraints
Uanis(S2) = Uanis(C21)
Uanis(C20) = Uanis(S3)
5. Others
 Sof(C21)=Sof(H21)=Sof(S3)=1-FVAR(1)
 Sof(C20)=Sof(H20)=Sof(S2)=FVAR(1)
 Sof(C34)=Sof(H34A)=Sof(H34B)=Sof(C30)=Sof(H30)=Sof(C31)=Sof(H31A)=Sof(H31B)=
 Sof(C33)=Sof(H33A)=Sof(H33B)=Sof(C32)=Sof(H32A)=Sof(H32B)=Sof(C35)=Sof(H35A)=
 Sof(H35B)=1-FVAR(2)
 Sof(C42)=Sof(H42A)=Sof(H42B)=Sof(C43)=Sof(H43A)=Sof(H43B)=Sof(C41)=Sof(H41A)=
 Sof(H41B)=Sof(C40)=Sof(H40)=Sof(C44)=Sof(H44A)=Sof(H44B)=Sof(C45)=Sof(H45A)=
 Sof(H45B)=FVAR(2)
 Fixed Sof: H19(0.4) H19A(0.6) H22(0.4) H22A(0.6)
6.a Ternary CH refined with riding coordinates:
 C30(H30), C40(H40)
6.b Secondary CH2 refined with riding coordinates:
 C34(H34A,H34B), C42(H42A,H42B), C1S(H1SA,H1SB), C43(H43A,H43B), C41(H41A,
 H41B), C31(H31A,H31B), C33(H33A,H33B), C44(H44A,H44B), C32(H32A,H32B),
 C35(H35A,H35B), C45(H45A,H45B)
6.c Aromatic/amide H refined with riding coordinates:
 C20(H20), C125(H125), C314(H314), C315(H315), C5(H5), C13(H13), C235(H235),
 C115(H115), C325(H325), C3(H3), C19(H19), C19(H19A), C9(H9), C16(H16),
 C111(H111), C225(H225), C231(H231), C134(H134), C321(H321), C123(H123),
 C124(H124), C17(H17), C121(H121), C135(H135), C22(H22), C22(H22A), C221(H221),
 C15(H15), C122(H122), C311(H311), C334(H334), C234(H234), C114(H114),
 C132(H132), C323(H323), C335(H335), C224(H224), C332(H332), C333(H333),
 C313(H313), C131(H131), C324(H324), C215(H215), C223(H223), C113(H113),
 C212(H212), C112(H112), C133(H133), C232(H232), C322(H322), C222(H222),
 C213(H213), C211(H211), C312(H312), C331(H331), C233(H233), C214(H214),
 C21(H21)
6.d Idealised Me refined as rotating group:
 C11(H11A,H11B,H11C)
;
_shelx_shelxl_version_number 2014/7
_olex2_submission_special_instructions 'No special instructions were received'
_oxdiff_exptl_absorpt_empirical_details
;
Empirical correction (ABSPACK) includes:
- Absorption correction using spherical harmonics
- Frame scaling
;
_oxdiff_exptl_absorpt_empirical_full_max 2.338
_oxdiff_exptl_absorpt_empirical_full_min 0.618

loop_
_space_group_symop_operation_xyz
'x, y, z'
'x, -y, z+1/2'
'x+1/2, y+1/2, z'
'x+1/2, -y+1/2, z+1/2'

loop_
_atom_site_label
_atom_site_type_symbol
_atom_site_fract_x
_atom_site_fract_y
_atom_site_fract_z
_atom_site_U_iso_or_equiv
_atom_site_adp_type
_atom_site_occupancy
_atom_site_site_symmetry_order
_atom_site_calc_flag
_atom_site_refinement_flags_posn
_atom_site_refinement_flags_adp
_atom_site_refinement_flags_occupancy
_atom_site_disorder_assembly
_atom_site_disorder_group
Os1 Os 0.49982(2) 0.81251(4) 0.52371(2) 0.02731(12) Uani 1 1 d . U . . .
P1 P 0.57505(14) 0.8431(3) 0.61340(14) 0.0304(8) Uani 1 1 d . . . . .
P2 P 0.43404(15) 0.7914(3) 0.42503(15) 0.0349(8) Uani 1 1 d . . . . .
P3 P 0.37135(12) 0.7957(3) 0.62293(13) 0.0307(7) Uani 1 1 d . . . . .
S1 S 0.38140(15) 0.2681(3) 0.57448(18) 0.0517(9) Uani 1 1 d . . . . .
Cl2S Cl 0.69558(19) 0.6504(4) 0.1857(2) 0.0760(12) Uani 1 1 d . . . . .
Cl1S Cl 0.7668(3) 0.8086(6) 0.2566(2) 0.116(2) Uani 1 1 d . . . . .
C20 C 0.6792(3) 0.9858(5) 0.3335(3) 0.050(2) Uani 0.464(16) 1 d . . P A 1
H20 H 0.7023 0.9454 0.3200 0.060 Uiso 0.464(16) 1 calc R . P A 1
S2 S 0.6643(3) 1.1127(6) 0.3222(3) 0.057(2) Uani 0.464(16) 1 d . . P A 1
O3 O 0.5536(3) 1.1190(7) 0.4243(4) 0.038(2) Uani 1 1 d . . . . .
F1S F 0.7178(4) 0.7482(8) 0.3869(4) 0.069(2) Uani 1 1 d . . . . .
F2S F 0.6450(4) 0.7101(8) 0.4134(6) 0.091(4) Uani 1 1 d . . . . .
O1 O 0.4355(3) 0.6576(7) 0.5878(4) 0.036(2) Uani 1 1 d . . . . .
C125 C 0.5540(5) 0.9836(10) 0.6989(6) 0.039(3) Uani 1 1 d . . . . .
H125 H 0.5419 0.9245 0.7144 0.046 Uiso 1 1 calc R . . . .
C10 C 0.5751(5) 1.0233(10) 0.4183(5) 0.031(3) Uani 1 1 d . . . . .
C6 C 0.5080(5) 1.0345(9) 0.4859(5) 0.026(3) Uani 1 1 d . . . . .
C230 C 0.4545(6) 0.7717(12) 0.3579(6) 0.039(3) Uani 1 1 d . . . . .
O2 O 0.5024(4) 1.2195(7) 0.4587(5) 0.052(3) Uani 1 1 d . . . . .
N1 N 0.5616(5) 0.6110(9) 0.5035(5) 0.042(2) Uani 1 1 d . U . . .
C314 C 0.3067(6) 1.0269(12) 0.7011(7) 0.049(5) Uani 1 1 d . . . . .
H314 H 0.3041 1.0428 0.7392 0.059 Uiso 1 1 calc R . . . .
C315 C 0.3363(6) 0.9406(11) 0.6944(6) 0.040(3) Uani 1 1 d . . . . .
H315 H 0.3552 0.9003 0.7285 0.048 Uiso 1 1 calc R . . . .
C5 C 0.4725(5) 1.0448(11) 0.5200(6) 0.036(3) Uani 1 1 d . . . . .
H5 H 0.4584 1.1088 0.5273 0.044 Uiso 1 1 calc R . . . .
C12 C 0.4538(5) 0.5535(9) 0.5863(5) 0.030(3) Uani 1 1 d . . . . .
C13 C 0.4162(6) 0.4779(11) 0.5790(6) 0.037(3) Uani 1 1 d . . . . .
H13 H 0.3811 0.4975 0.5728 0.045 Uiso 1 1 calc R . . . .
C310 C 0.3378(5) 0.9136(10) 0.6359(6) 0.031(3) Uani 1 1 d . . . . .
C235 C 0.5023(5) 0.7269(10) 0.3621(6) 0.038(3) Uani 1 1 d . . . . .
H235 H 0.5287 0.7184 0.4003 0.046 Uiso 1 1 calc R . . . .
C115 C 0.6833(6) 0.8969(12) 0.6564(6) 0.045(3) Uani 1 1 d . . . . .
H115 H 0.6758 0.9234 0.6901 0.054 Uiso 1 1 calc R . . . .
C7 C 0.5296(5) 0.9358(10) 0.4791(6) 0.030(3) Uani 1 1 d . . . . .
C120 C 0.5735(5) 0.9720(11) 0.6513(6) 0.037(3) Uani 1 1 d . . . . .
C325 C 0.4398(5) 0.7945(12) 0.7417(5) 0.043(3) Uani 1 1 d . . . . .
H325 H 0.4496 0.8615 0.7328 0.052 Uiso 1 1 calc R . . . .
C18 C 0.6107(5) 1.0308(10) 0.3820(5) 0.031(3) Uani 1 1 d . . . . .
C3 C 0.4268(5) 0.9357(10) 0.5732(6) 0.029(3) Uani 1 1 d . . . . .
H3 H 0.4105 0.9924 0.5855 0.035 Uiso 1 1 calc R . . . .
C19 C 0.6436(6) 0.9497(11) 0.3741(6) 0.040(3) Uani 1 1 d . . . . .
H19 H 0.6447 0.8822 0.3905 0.048 Uiso 0.4 1 calc R . P A 1
H19A H 0.6447 0.8822 0.3905 0.048 Uiso 0.6 1 calc R . P A 2
C9 C 0.5627(5) 0.9332(11) 0.4431(5) 0.031(3) Uani 1 1 d . . . . .
H9 H 0.5765 0.8687 0.4361 0.037 Uiso 1 1 calc R . . . .
C2 C 0.4185(5) 0.8305(10) 0.5856(5) 0.032(3) Uani 1 1 d . . . . .
C4 C 0.4617(5) 0.9477(12) 0.5409(6) 0.033(3) Uani 1 1 d . . . . .
C16 C 0.5198(5) 0.4211(10) 0.5998(6) 0.040(3) Uani 1 1 d . . . . .
H16 H 0.5553 0.4017 0.6076 0.048 Uiso 1 1 calc R . . . .
C111 C 0.6546(5) 0.8152(11) 0.5575(6) 0.040(3) Uani 1 1 d . . . . .
H111 H 0.6272 0.7858 0.5250 0.048 Uiso 1 1 calc R . . . .
C225 C 0.4170(6) 0.5786(12) 0.4392(5) 0.041(3) Uani 1 1 d . . . . .
H225 H 0.4509 0.5814 0.4689 0.050 Uiso 1 1 calc R . . . .
C34 C 0.6614(11) 0.387(2) 0.5307(13) 0.051(7) Uiso 0.60(3) 1 d . . P B 2
H34A H 0.6377 0.3367 0.5402 0.062 Uiso 0.60(3) 1 calc R . P B 2
H34B H 0.6974 0.3751 0.5590 0.062 Uiso 0.60(3) 1 calc R . P B 2
C1 C 0.4512(5) 0.7531(9) 0.5697(5) 0.026(3) Uani 1 1 d . . . . .
C110 C 0.6432(5) 0.8549(10) 0.6077(6) 0.033(3) Uani 1 1 d . . . . .
C231 C 0.4168(6) 0.7900(15) 0.2992(6) 0.057(4) Uani 1 1 d . . . . .
H231 H 0.3852 0.8258 0.2953 0.068 Uiso 1 1 calc R . . . .
C134 C 0.6399(7) 0.5973(13) 0.7317(7) 0.063(4) Uani 1 1 d . . . . .
H134 H 0.6708 0.5564 0.7425 0.076 Uiso 1 1 calc R . . . .
C321 C 0.3896(5) 0.6340(11) 0.7101(6) 0.044(3) Uani 1 1 d . . . . .
H321 H 0.3657 0.5930 0.6797 0.053 Uiso 1 1 calc R . . . .
C14 C 0.4297(5) 0.3703(11) 0.5807(6) 0.041(3) Uani 1 1 d . . . . .
C330 C 0.3171(5) 0.7130(10) 0.5772(5) 0.031(3) Uani 1 1 d . . . . .
C130 C 0.5871(5) 0.7411(10) 0.6730(5) 0.036(3) Uani 1 1 d . . . . .
C123 C 0.5690(6) 1.1699(11) 0.7005(7) 0.053(4) Uani 1 1 d . . . . .
H123 H 0.5680 1.2366 0.7172 0.063 Uiso 1 1 calc R . . . .
C124 C 0.5521(6) 1.0825(12) 0.7241(6) 0.050(4) Uani 1 1 d . . . . .
H124 H 0.5396 1.0896 0.7568 0.060 Uiso 1 1 calc R . . . .
C17 C 0.5069(5) 0.5289(10) 0.5985(5) 0.034(3) Uani 1 1 d . . . . .
H17 H 0.5329 0.5813 0.6055 0.041 Uiso 1 1 calc R . . . .
C121 C 0.5899(5) 1.0606(11) 0.6275(6) 0.040(3) Uani 1 1 d . . . . .
H121 H 0.6027 1.0536 0.5950 0.048 Uiso 1 1 calc R . . . .
C135 C 0.6323(7) 0.6792(12) 0.6885(7) 0.051(4) Uani 1 1 d . . . . .
H135 H 0.6580 0.6915 0.6702 0.061 Uiso 1 1 calc R . . . .
F4S F 0.7175(5) 0.6185(11) 0.4492(5) 0.101(4) Uani 1 1 d . . . . .
C22 C 0.6196(6) 1.1247(11) 0.3540(5) 0.043(3) Uani 1 1 d . . . . .
H22 H 0.6013 1.1875 0.3540 0.052 Uiso 0.4 1 calc R . P A 1
H22A H 0.6013 1.1875 0.3540 0.052 Uiso 0.6 1 calc R . P A 2
C221 C 0.3421(6) 0.6673(15) 0.3674(6) 0.051(4) Uani 1 1 d . . . . .
H221 H 0.3260 0.7297 0.3488 0.062 Uiso 1 1 calc R . . . .
C15 C 0.4817(5) 0.3428(11) 0.5899(6) 0.041(3) Uani 1 1 d . . . . .
H15 H 0.4912 0.2720 0.5894 0.049 Uiso 1 1 calc R . . . .
C122 C 0.5873(6) 1.1585(11) 0.6515(7) 0.049(4) Uani 1 1 d . . . . .
H122 H 0.5980 1.2179 0.6349 0.058 Uiso 1 1 calc R . . . .
C311 C 0.3103(5) 0.9770(12) 0.5858(6) 0.042(3) Uani 1 1 d . . . . .
H311 H 0.3115 0.9605 0.5471 0.050 Uiso 1 1 calc R . . . .
C1N C 0.5395(5) 0.6844(13) 0.5108(5) 0.042(3) Uani 1 1 d . U . . .
C334 C 0.2320(5) 0.6331(11) 0.5661(6) 0.044(3) Uani 1 1 d . . . . .
H334 H 0.2041 0.6195 0.5809 0.053 Uiso 1 1 calc R . . . .
C42 C 0.6093(18) 0.387(3) 0.4227(18) 0.041(11) Uiso 0.40(3) 1 d . . P B 1
H42A H 0.5940 0.3419 0.3869 0.049 Uiso 0.40(3) 1 calc R . P B 1
H42B H 0.6350 0.4348 0.4156 0.049 Uiso 0.40(3) 1 calc R . P B 1
C234 C 0.5118(6) 0.6937(13) 0.3088(6) 0.052(4) Uani 1 1 d . . . . .
H234 H 0.5443 0.6624 0.3120 0.062 Uiso 1 1 calc R . . . .
C320 C 0.4027(5) 0.7347(11) 0.6960(5) 0.037(3) Uani 1 1 d . . . . .
C114 C 0.7351(5) 0.8995(12) 0.6553(7) 0.049(3) Uani 1 1 d . . . . .
H114 H 0.7624 0.9286 0.6882 0.058 Uiso 1 1 calc R . . . .
C132 C 0.5564(6) 0.6369(12) 0.7421(6) 0.050(4) Uani 1 1 d . . . . .
H132 H 0.5303 0.6223 0.7594 0.060 Uiso 1 1 calc R . . . .
C323 C 0.4465(7) 0.6562(16) 0.8139(7) 0.065(5) Uani 1 1 d . . . . .
H323 H 0.4596 0.6310 0.8539 0.078 Uiso 1 1 calc R . . . .
C335 C 0.2763(5) 0.6972(11) 0.6003(6) 0.041(3) Uani 1 1 d . . . . .
H335 H 0.2776 0.7275 0.6373 0.049 Uiso 1 1 calc R . . . .
C224 C 0.3909(7) 0.4820(12) 0.4225(6) 0.053(4) Uani 1 1 d . . . . .
H224 H 0.4077 0.4195 0.4402 0.063 Uiso 1 1 calc R . . . .
C332 C 0.2712(6) 0.6105(12) 0.4878(6) 0.052(4) Uani 1 1 d . . . . .
H332 H 0.2690 0.5832 0.4497 0.062 Uiso 1 1 calc R . . . .
C8 C 0.5190(5) 1.1319(10) 0.4574(6) 0.035(3) Uani 1 1 d . . . . .
C333 C 0.2313(6) 0.5919(12) 0.5108(6) 0.050(4) Uani 1 1 d . . . . .
H333 H 0.2025 0.5499 0.4885 0.060 Uiso 1 1 calc R . . . .
C220 C 0.3924(5) 0.6692(11) 0.4114(5) 0.037(3) Uani 1 1 d . . . . .
F3S F 0.6706(6) 0.6063(12) 0.3494(5) 0.123(5) Uani 1 1 d . . . . .
C313 C 0.2807(5) 1.0896(10) 0.6507(7) 0.046(4) Uani 1 1 d . . . . .
H313 H 0.2626 1.1501 0.6556 0.055 Uiso 1 1 calc R . . . .
C131 C 0.5492(6) 0.7187(11) 0.7002(5) 0.036(3) Uani 1 1 d . . . . .
H131 H 0.5182 0.7594 0.6901 0.043 Uiso 1 1 calc R . . . .
C324 C 0.4620(6) 0.7532(15) 0.8009(6) 0.057(4) Uani 1 1 d . . . . .
H324 H 0.4872 0.7920 0.8312 0.069 Uiso 1 1 calc R . . . .
C215 C 0.3426(7) 0.9052(15) 0.4214(7) 0.061(5) Uani 1 1 d . . . . .
H215 H 0.3341 0.8464 0.4405 0.073 Uiso 1 1 calc R . . . .
C223 C 0.3392(7) 0.4793(15) 0.3790(7) 0.064(5) Uani 1 1 d . . . . .
H223 H 0.3209 0.4154 0.3689 0.076 Uiso 1 1 calc R . . . .
C113 C 0.7465(6) 0.8595(12) 0.6059(7) 0.054(4) Uani 1 1 d . . . . .
H113 H 0.7816 0.8593 0.6060 0.065 Uiso 1 1 calc R . . . .
C212 C 0.3674(7) 1.0825(13) 0.3666(7) 0.059(4) Uani 1 1 d . . . . .
H212 H 0.3756 1.1432 0.3488 0.071 Uiso 1 1 calc R . . . .
C112 C 0.7053(5) 0.8188(11) 0.5552(6) 0.045(3) Uani 1 1 d . . . . .
H112 H 0.7124 0.7947 0.5208 0.053 Uiso 1 1 calc R . . . .
C133 C 0.6022(7) 0.5780(13) 0.7578(7) 0.059(4) Uani 1 1 d . . . . .
H133 H 0.6075 0.5242 0.7867 0.071 Uiso 1 1 calc R . . . .
C232 C 0.4266(6) 0.7546(16) 0.2470(6) 0.066(5) Uani 1 1 d . . . . .
H232 H 0.4010 0.7637 0.2084 0.079 Uiso 1 1 calc R . . . .
C322 C 0.4117(7) 0.5939(14) 0.7687(7) 0.062(5) Uani 1 1 d . . . . .
H322 H 0.4032 0.5258 0.7778 0.075 Uiso 1 1 calc R . . . .
C222 C 0.3158(6) 0.5719(15) 0.3513(7) 0.060(5) Uani 1 1 d . . . . .
H222 H 0.2821 0.5701 0.3215 0.072 Uiso 1 1 calc R . . . .
C213 C 0.3232(8) 1.0785(15) 0.3840(7) 0.071(5) Uani 1 1 d . . . . .
H213 H 0.3009 1.1375 0.3766 0.085 Uiso 1 1 calc R . . . .
C1S C 0.7114(7) 0.729(2) 0.2496(8) 0.095(8) Uani 1 1 d . . . . .
H1SA H 0.7190 0.6845 0.2857 0.114 Uiso 1 1 calc R . . . .
H1SB H 0.6811 0.7735 0.2472 0.114 Uiso 1 1 calc R . . . .
C211 C 0.4000(7) 0.9923(14) 0.3762(6) 0.051(4) Uani 1 1 d . . . . .
H211 H 0.4300 0.9927 0.3642 0.061 Uiso 1 1 calc R . . . .
C312 C 0.2816(5) 1.0632(11) 0.5928(7) 0.046(3) Uani 1 1 d . . . . .
H312 H 0.2627 1.1039 0.5590 0.055 Uiso 1 1 calc R . . . .
C331 C 0.3154(5) 0.6701(11) 0.5211(5) 0.040(3) Uani 1 1 d . . . . .
H331 H 0.3434 0.6814 0.5062 0.048 Uiso 1 1 calc R . . . .
C233 C 0.4740(6) 0.7067(13) 0.2526(6) 0.058(4) Uani 1 1 d . . . . .
H233 H 0.4805 0.6828 0.2178 0.070 Uiso 1 1 calc R . . . .
C214 C 0.3100(7) 0.9935(15) 0.4115(7) 0.066(5) Uani 1 1 d . . . . .
H214 H 0.2799 0.9944 0.4233 0.080 Uiso 1 1 calc R . . . .
B1S B 0.6856(6) 0.6701(11) 0.3971(6) 0.035(3) Uani 1 1 d . . . . .
C210 C 0.3879(6) 0.9013(13) 0.4039(6) 0.047(4) Uani 1 1 d . . . . .
C11 C 0.3322(8) 0.2925(18) 0.5027(7) 0.096(8) Uani 1 1 d . . . . .
H11A H 0.3476 0.2843 0.4709 0.144 Uiso 1 1 calc GR . . . .
H11B H 0.3189 0.3634 0.5018 0.144 Uiso 1 1 calc GR . . . .
H11C H 0.3034 0.2431 0.4962 0.144 Uiso 1 1 calc GR . . . .
C43 C 0.6323(12) 0.326(3) 0.4770(14) 0.031(8) Uiso 0.40(3) 1 d . . P B 1
H43A H 0.6504 0.2630 0.4697 0.037 Uiso 0.40(3) 1 calc R . P B 1
H43B H 0.6059 0.3055 0.4955 0.037 Uiso 0.40(3) 1 calc R . P B 1
C41 C 0.5588(13) 0.456(2) 0.4430(14) 0.026(8) Uiso 0.40(3) 1 d . . P B 1
H41A H 0.5321 0.4881 0.4079 0.031 Uiso 0.40(3) 1 calc R . P B 1
H41B H 0.5416 0.4115 0.4651 0.031 Uiso 0.40(3) 1 calc R . P B 1
C21 C 0.6643(3) 1.1127(6) 0.3222(3) 0.057(2) Uani 0.536(16) 1 d . . P A 2
H21 H 0.6782 1.1636 0.3027 0.068 Uiso 0.536(16) 1 calc R . P A 2
S3 S 0.6792(3) 0.9858(5) 0.3335(3) 0.050(2) Uani 0.536(16) 1 d . . P A 2
C30 C 0.5800(9) 0.502(2) 0.4929(10) 0.033(6) Uiso 0.60(3) 1 d . . P B 2
H30 H 0.5591 0.4459 0.5034 0.040 Uiso 0.60(3) 1 calc R . P B 2
C31 C 0.5790(10) 0.4933(19) 0.4289(11) 0.043(6) Uiso 0.60(3) 1 d . . P B 2
H31A H 0.6058 0.5394 0.4222 0.051 Uiso 0.60(3) 1 calc R . P B 2
H31B H 0.5442 0.5130 0.4005 0.051 Uiso 0.60(3) 1 calc R . P B 2
C33 C 0.6600(10) 0.371(2) 0.4651(11) 0.054(7) Uiso 0.60(3) 1 d . . P B 2
H33A H 0.6745 0.3019 0.4604 0.065 Uiso 0.60(3) 1 calc R . P B 2
H33B H 0.6803 0.4253 0.4533 0.065 Uiso 0.60(3) 1 calc R . P B 2
C40 C 0.5979(11) 0.540(2) 0.4857(11) 0.017(6) Uiso 0.40(3) 1 d . . P B 1
H40 H 0.6189 0.5774 0.4646 0.020 Uiso 0.40(3) 1 calc R . P B 1
C44 C 0.6729(15) 0.411(3) 0.5167(17) 0.043(10) Uiso 0.40(3) 1 d . . P B 1
H44A H 0.6889 0.4521 0.4920 0.051 Uiso 0.40(3) 1 calc R . P B 1
H44B H 0.7009 0.3785 0.5506 0.051 Uiso 0.40(3) 1 calc R . P B 1
C32 C 0.5911(11) 0.379(2) 0.4201(12) 0.039(7) Uiso 0.60(3) 1 d . . P B 2
H32A H 0.5853 0.3630 0.3773 0.047 Uiso 0.60(3) 1 calc R . P B 2
H32B H 0.5697 0.3311 0.4352 0.047 Uiso 0.60(3) 1 calc R . P B 2
C35 C 0.6439(12) 0.499(2) 0.5375(13) 0.046(9) Uiso 0.60(3) 1 d . . P B 2
H35A H 0.6647 0.5500 0.5237 0.055 Uiso 0.60(3) 1 calc R . P B 2
H35B H 0.6477 0.5141 0.5798 0.055 Uiso 0.60(3) 1 calc R . P B 2
C45 C 0.6320(13) 0.483(2) 0.5406(13) 0.013(7) Uiso 0.40(3) 1 d . . P B 1
H45A H 0.6105 0.4382 0.5573 0.016 Uiso 0.40(3) 1 calc R . P B 1
H45B H 0.6519 0.5326 0.5720 0.016 Uiso 0.40(3) 1 calc R . P B 1

loop_
_atom_site_aniso_label
_atom_site_aniso_U_11
_atom_site_aniso_U_22
_atom_site_aniso_U_33
_atom_site_aniso_U_23
_atom_site_aniso_U_13
_atom_site_aniso_U_12
Os1 0.0360(2) 0.0300(2) 0.0201(2) 0.0003(3) 0.01490(17) 0.0031(3)
P1 0.0369(19) 0.0383(19) 0.0177(15) -0.0003(16) 0.0118(14) 0.0007(17)
P2 0.042(2) 0.046(2) 0.0213(17) -0.0055(17) 0.0163(15) -0.0039(18)
P3 0.0387(17) 0.0346(17) 0.0228(15) 0.0006(13) 0.0158(13) 0.0016(15)
S1 0.053(2) 0.039(2) 0.062(2) 0.0019(18) 0.0184(19) -0.0053(19)
Cl2S 0.075(3) 0.066(3) 0.085(3) -0.013(3) 0.025(2) -0.003(2)
Cl1S 0.147(5) 0.148(6) 0.072(3) -0.055(4) 0.061(4) -0.073(5)
C20 0.048(4) 0.051(4) 0.060(4) -0.007(3) 0.030(3) -0.003(3)
S2 0.077(5) 0.055(4) 0.043(4) 0.004(3) 0.026(3) 0.000(4)
O3 0.052(5) 0.032(5) 0.042(5) 0.005(4) 0.032(5) 0.003(4)
F1S 0.064(6) 0.072(6) 0.076(6) -0.003(5) 0.028(5) 0.001(5)
F2S 0.078(7) 0.070(7) 0.143(11) 0.030(7) 0.062(8) 0.011(6)
O1 0.049(5) 0.035(5) 0.033(5) -0.006(4) 0.024(4) -0.006(4)
C125 0.050(8) 0.033(7) 0.034(7) 0.006(6) 0.016(6) 0.016(6)
C10 0.042(7) 0.030(6) 0.024(6) 0.005(5) 0.014(5) 0.012(6)
C6 0.034(6) 0.023(6) 0.022(6) -0.002(5) 0.011(5) -0.014(5)
C230 0.055(9) 0.046(8) 0.020(7) -0.006(6) 0.018(6) -0.008(7)
O2 0.077(7) 0.031(5) 0.069(7) 0.006(5) 0.053(6) 0.009(5)
N1 0.060(6) 0.039(4) 0.034(5) -0.018(4) 0.024(5) 0.005(3)
C314 0.062(10) 0.047(10) 0.057(10) -0.008(8) 0.045(9) 0.015(8)
C315 0.056(9) 0.045(8) 0.026(7) -0.007(6) 0.025(7) -0.003(7)
C5 0.035(7) 0.048(8) 0.032(7) -0.014(7) 0.018(6) -0.018(6)
C12 0.040(7) 0.021(6) 0.035(7) 0.003(5) 0.022(6) 0.008(6)
C13 0.043(8) 0.047(8) 0.022(7) -0.002(7) 0.009(6) 0.010(7)
C310 0.035(7) 0.033(7) 0.033(7) -0.002(6) 0.023(6) 0.004(6)
C235 0.048(8) 0.039(7) 0.028(7) 0.002(6) 0.014(6) -0.005(6)
C115 0.051(9) 0.046(8) 0.037(8) 0.004(7) 0.014(7) 0.009(7)
C7 0.030(7) 0.034(7) 0.032(7) 0.005(6) 0.019(6) -0.008(6)
C120 0.038(8) 0.035(7) 0.032(7) 0.004(6) 0.005(6) 0.014(7)
C325 0.044(8) 0.056(9) 0.027(7) 0.000(7) 0.010(6) 0.001(7)
C18 0.034(6) 0.045(7) 0.015(5) -0.003(5) 0.009(5) 0.006(6)
C3 0.036(7) 0.032(6) 0.022(6) 0.003(6) 0.013(6) -0.001(6)
C19 0.054(9) 0.041(8) 0.029(7) -0.002(7) 0.018(7) -0.008(7)
C9 0.033(7) 0.038(7) 0.021(7) -0.003(6) 0.009(6) 0.002(6)
C2 0.052(8) 0.037(7) 0.011(5) 0.002(5) 0.015(5) -0.004(6)
C4 0.041(7) 0.040(8) 0.027(7) -0.017(6) 0.022(6) -0.011(7)
C16 0.046(8) 0.035(7) 0.044(8) 0.005(6) 0.020(7) 0.007(7)
C111 0.047(8) 0.041(7) 0.037(7) 0.005(6) 0.020(6) 0.008(7)
C225 0.049(8) 0.057(9) 0.020(6) -0.002(7) 0.015(6) -0.008(7)
C1 0.038(7) 0.031(6) 0.018(5) 0.010(5) 0.019(5) 0.014(6)
C110 0.036(7) 0.031(6) 0.030(7) 0.000(6) 0.010(6) 0.011(6)
C231 0.058(9) 0.090(13) 0.023(7) 0.003(8) 0.015(7) 0.001(9)
C134 0.079(11) 0.055(10) 0.053(9) 0.011(8) 0.020(9) 0.022(9)
C321 0.046(8) 0.048(8) 0.042(8) 0.008(7) 0.021(7) 0.010(7)
C14 0.048(8) 0.049(8) 0.030(7) -0.008(7) 0.020(6) -0.009(7)
C330 0.031(6) 0.042(7) 0.017(5) -0.007(5) 0.004(5) 0.000(6)
C130 0.048(8) 0.027(6) 0.027(7) -0.001(5) 0.006(6) 0.013(6)
C123 0.064(10) 0.033(8) 0.050(9) -0.018(7) 0.004(8) 0.008(7)
C124 0.058(9) 0.052(9) 0.040(8) 0.000(7) 0.015(7) 0.023(8)
C17 0.041(7) 0.039(7) 0.024(6) 0.003(6) 0.013(6) 0.009(6)
C121 0.033(7) 0.042(8) 0.040(8) -0.003(7) 0.005(6) 0.000(6)
C135 0.064(11) 0.048(9) 0.048(9) 0.009(8) 0.028(8) 0.013(8)
F4S 0.107(9) 0.118(11) 0.085(8) 0.038(8) 0.042(7) 0.034(9)
C22 0.068(9) 0.038(7) 0.029(7) -0.008(6) 0.022(7) -0.010(7)
C221 0.041(9) 0.080(12) 0.035(8) 0.000(8) 0.015(7) -0.001(9)
C15 0.048(8) 0.035(7) 0.042(8) -0.012(6) 0.020(7) 0.000(7)
C122 0.056(9) 0.033(7) 0.054(9) -0.009(7) 0.014(7) -0.003(7)
C311 0.038(7) 0.060(9) 0.035(7) 0.004(7) 0.022(6) 0.000(7)
C1N 0.050(8) 0.067(8) 0.019(6) -0.010(7) 0.025(6) 0.002(7)
C334 0.044(8) 0.045(8) 0.044(8) 0.000(7) 0.015(7) -0.013(7)
C234 0.062(9) 0.069(10) 0.036(8) -0.005(8) 0.032(7) 0.005(8)
C320 0.049(8) 0.045(7) 0.027(6) 0.002(6) 0.027(6) 0.012(7)
C114 0.033(7) 0.050(8) 0.061(9) 0.006(8) 0.013(7) 0.003(7)
C132 0.068(10) 0.058(9) 0.029(7) 0.007(7) 0.022(7) 0.014(8)
C323 0.060(10) 0.108(16) 0.029(8) 0.021(10) 0.016(8) 0.030(11)
C335 0.048(8) 0.041(8) 0.039(8) -0.005(6) 0.022(7) -0.002(7)
C224 0.087(12) 0.038(8) 0.037(8) -0.009(7) 0.024(8) -0.018(8)
C332 0.063(10) 0.053(9) 0.038(8) 0.000(7) 0.016(7) 0.002(8)
C8 0.034(7) 0.035(8) 0.040(7) -0.008(6) 0.017(6) 0.005(6)
C333 0.041(8) 0.043(8) 0.053(9) 0.003(7) -0.002(7) 0.006(7)
C220 0.047(7) 0.052(8) 0.018(6) -0.016(6) 0.020(6) -0.011(7)
F3S 0.159(13) 0.132(12) 0.082(8) -0.051(9) 0.046(8) -0.081(11)
C313 0.051(8) 0.031(7) 0.069(10) 0.008(7) 0.038(8) 0.019(7)
C131 0.047(8) 0.039(8) 0.018(6) 0.008(6) 0.008(6) 0.007(7)
C324 0.053(9) 0.091(13) 0.027(7) 0.004(8) 0.013(7) 0.013(9)
C215 0.075(12) 0.081(13) 0.036(9) 0.010(9) 0.030(9) 0.033(11)
C223 0.075(12) 0.077(12) 0.043(9) -0.027(9) 0.025(9) -0.043(11)
C113 0.041(8) 0.047(8) 0.077(11) -0.006(8) 0.025(8) -0.002(7)
C212 0.075(11) 0.051(9) 0.040(8) 0.015(8) 0.003(8) 0.029(9)
C112 0.041(8) 0.045(8) 0.058(9) 0.018(7) 0.031(7) 0.007(7)
C133 0.080(11) 0.055(10) 0.048(9) 0.014(8) 0.028(9) 0.018(9)
C232 0.062(10) 0.117(15) 0.021(7) -0.009(9) 0.018(7) -0.011(11)
C322 0.068(10) 0.070(11) 0.057(10) 0.042(10) 0.032(9) 0.034(10)
C222 0.051(9) 0.089(13) 0.043(9) -0.022(10) 0.018(7) -0.030(10)
C213 0.098(14) 0.072(12) 0.039(9) -0.001(9) 0.018(9) 0.040(11)
C1S 0.072(12) 0.17(2) 0.053(11) -0.006(14) 0.031(10) -0.011(15)
C211 0.058(10) 0.063(11) 0.026(8) -0.004(8) 0.008(7) -0.005(9)
C312 0.042(8) 0.042(8) 0.060(9) -0.001(7) 0.025(7) -0.001(7)
C331 0.043(7) 0.051(8) 0.026(6) -0.007(6) 0.011(6) -0.004(7)
C233 0.081(11) 0.079(11) 0.025(7) -0.014(8) 0.033(8) -0.013(10)
C214 0.075(11) 0.086(13) 0.041(9) 0.002(9) 0.024(8) 0.031(11)
B1S 0.046(9) 0.030(7) 0.032(8) 0.005(6) 0.016(7) 0.012(7)
C210 0.048(8) 0.067(10) 0.024(7) -0.013(7) 0.011(6) -0.001(8)
C11 0.110(16) 0.123(19) 0.040(9) 0.005(11) 0.006(10) -0.066(15)
C21 0.077(5) 0.055(4) 0.043(4) 0.004(3) 0.026(3) 0.000(4)
S3 0.048(4) 0.051(4) 0.060(4) -0.007(3) 0.030(3) -0.003(3)

loop_
_atom_type_symbol
_atom_type_description
_atom_type_scat_dispersion_real
_atom_type_scat_dispersion_imag
_atom_type_scat_source
C C 0.0181 0.0091 'International Tables Vol C Tables 4.2.6.8 and 6.1.1.4'
H H 0.0000 0.0000 'International Tables Vol C Tables 4.2.6.8 and 6.1.1.4'
B B 0.0090 0.0039 'International Tables Vol C Tables 4.2.6.8 and 6.1.1.4'
Cl Cl 0.3639 0.7018 'International Tables Vol C Tables 4.2.6.8 and 6.1.1.4'
F F 0.0727 0.0534 'International Tables Vol C Tables 4.2.6.8 and 6.1.1.4'
N N 0.0311 0.0180 'International Tables Vol C Tables 4.2.6.8 and 6.1.1.4'
O O 0.0492 0.0322 'International Tables Vol C Tables 4.2.6.8 and 6.1.1.4'
Os Os -4.9801 6.2216 'International Tables Vol C Tables 4.2.6.8 and 6.1.1.4'
P P 0.2955 0.4335 'International Tables Vol C Tables 4.2.6.8 and 6.1.1.4'
S S 0.3331 0.5567 'International Tables Vol C Tables 4.2.6.8 and 6.1.1.4'

loop_
_geom_angle_atom_site_label_1
_geom_angle_atom_site_label_2
_geom_angle_atom_site_label_3
_geom_angle
P2 Os1 P1 170.47(10)
C7 Os1 P1 88.0(4)
C7 Os1 P2 83.6(4)
C4 Os1 P1 91.1(4)
C4 Os1 P2 91.6(4)
C4 Os1 C7 77.4(5)
C1 Os1 P1 95.5(3)
C1 Os1 P2 94.0(3)
C1 Os1 C7 154.0(4)
C1 Os1 C4 76.7(5)
C1N Os1 P1 86.1(4)
C1N Os1 P2 91.1(4)
C1N Os1 C7 102.3(5)
C1N Os1 C4 177.2(6)
C1N Os1 C1 103.6(5)
C120 P1 Os1 114.2(4)
C120 P1 C110 98.1(6)
C110 P1 Os1 120.0(4)
C130 P1 Os1 115.1(4)
C130 P1 C120 106.5(6)
C130 P1 C110 100.5(6)
C230 P2 Os1 120.0(5)
C230 P2 C220 94.3(6)
C220 P2 Os1 117.2(4)
C210 P2 Os1 112.7(4)
C210 P2 C230 104.0(6)
C210 P2 C220 106.2(7)
C2 P3 C310 110.0(6)
C2 P3 C330 114.0(5)
C330 P3 C310 103.4(6)
C320 P3 C310 107.1(5)
C320 P3 C2 112.4(6)
C320 P3 C330 109.3(6)
C11 S1 C14 103.5(8)
S2 C20 H20 128.9
C19 C20 H20 128.9
C19 C20 S2 102.1(6)
C22 S2 C20 101.2(6)
C10 O3 C8 122.5(9)
C1 O1 C12 131.6(8)
C120 C125 H125 119.7
C120 C125 C124 120.6(13)
C124 C125 H125 119.7
O3 C10 C18 112.0(10)
C9 C10 O3 121.7(10)
C9 C10 C18 126.2(11)
C5 C6 C8 116.2(11)
C7 C6 C5 121.0(11)
C7 C6 C8 122.7(10)
C235 C230 P2 122.1(10)
C235 C230 C231 118.7(11)
C231 C230 P2 118.6(11)
C1N N1 C30 167.9(16)
C1N N1 C40 162.8(17)
C315 C314 H314 120.2
C315 C314 C313 119.6(12)
C313 C314 H314 120.2
C314 C315 H315 120.0
C314 C315 C310 120.0(13)
C310 C315 H315 120.0
C6 C5 H5 124.2
C4 C5 C6 111.6(12)
C4 C5 H5 124.2
C13 C12 O1 114.5(10)
C13 C12 C17 122.0(12)
C17 C12 O1 123.1(11)
C12 C13 H13 119.6
C12 C13 C14 120.7(12)
C14 C13 H13 119.6
C315 C310 P3 122.2(10)
C311 C310 P3 118.7(9)
C311 C310 C315 119.0(12)
C230 C235 H235 120.0
C230 C235 C234 120.0(13)
C234 C235 H235 120.0
C110 C115 H115 120.2
C110 C115 C114 119.7(13)
C114 C115 H115 120.2
C6 C7 Os1 110.9(8)
C9 C7 Os1 132.3(10)
C9 C7 C6 116.7(11)
C125 C120 P1 123.2(11)
C125 C120 C121 119.4(13)
C121 C120 P1 117.3(10)
C320 C325 H325 120.1
C324 C325 H325 120.1
C324 C325 C320 119.9(14)
C19 C18 C10 125.5(12)
C19 C18 C22 110.3(10)
C22 C18 C10 124.0(11)
C2 C3 H3 123.2
C4 C3 H3 123.2
C4 C3 C2 113.5(12)
C20 C19 H19 123.6
C18 C19 C20 112.8(10)
C18 C19 H19 123.6
C18 C19 H19A 123.6
C18 C19 S3 112.8(10)
S3 C19 H19A 123.6
C10 C9 C7 121.5(12)
C10 C9 H9 119.3
C7 C9 H9 119.3
C3 C2 P3 121.1(9)
C3 C2 C1 116.4(10)
C1 C2 P3 122.4(9)
C5 C4 Os1 119.0(8)
C3 C4 Os1 118.0(10)
C3 C4 C5 123.0(13)
C17 C16 H16 118.9
C15 C16 H16 118.9
C15 C16 C17 122.1(12)
C110 C111 H111 119.4
C112 C111 H111 119.4
C112 C111 C110 121.1(14)
C224 C225 H225 120.4
C220 C225 H225 120.4
C220 C225 C224 119.2(14)
H34A C34 H34B 108.3
C33 C34 H34A 109.9
C33 C34 H34B 109.9
C35 C34 H34A 109.9
C35 C34 H34B 109.9
C35 C34 C33 109(3)
O1 C1 Os1 140.6(7)
O1 C1 C2 104.2(8)
C2 C1 Os1 114.9(8)
C115 C110 P1 118.5(9)
C115 C110 C111 120.0(12)
C111 C110 P1 121.4(11)
C230 C231 H231 119.9
C232 C231 C230 120.2(15)
C232 C231 H231 119.9
C135 C134 H134 120.0
C133 C134 H134 120.0
C133 C134 C135 120.0(15)
C320 C321 H321 119.6
C322 C321 H321 119.6
C322 C321 C320 120.7(15)
C13 C14 S1 121.9(11)
C15 C14 S1 119.2(11)
C15 C14 C13 118.9(13)
C335 C330 P3 115.7(9)
C335 C330 C331 121.6(12)
C331 C330 P3 122.7(9)
C135 C130 P1 120.6(10)
C135 C130 C131 118.0(12)
C131 C130 P1 121.2(9)
C124 C123 H123 120.2
C124 C123 C122 119.7(12)
C122 C123 H123 120.2
C125 C124 H124 120.2
C123 C124 C125 119.7(12)
C123 C124 H124 120.2
C12 C17 C16 116.8(13)
C12 C17 H17 121.6
C16 C17 H17 121.6
C120 C121 H121 119.9
C122 C121 C120 120.1(12)
C122 C121 H121 119.9
C134 C135 H135 119.8
C130 C135 C134 120.4(14)
C130 C135 H135 119.8
S2 C22 H22 123.3
C18 C22 S2 113.4(10)
C18 C22 H22 123.3
C18 C22 H22A 123.3
C18 C22 C21 113.4(10)
C21 C22 H22A 123.3
C220 C221 H221 120.3
C222 C221 H221 120.3
C222 C221 C220 119.4(17)
C16 C15 H15 120.3
C14 C15 C16 119.4(13)
C14 C15 H15 120.3
C123 C122 H122 119.7
C121 C122 C123 120.6(13)
C121 C122 H122 119.7
C310 C311 H311 119.6
C312 C311 C310 120.7(11)
C312 C311 H311 119.6
N1 C1N Os1 179.2(12)
C335 C334 H334 120.7
C333 C334 H334 120.7
C333 C334 C335 118.7(12)
H42A C42 H42B 109.6
C43 C42 H42A 111.9
C43 C42 H42B 111.9
C43 C42 C41 100(3)
C41 C42 H42A 111.9
C41 C42 H42B 111.9
C235 C234 H234 119.7
C233 C234 C235 120.7(13)
C233 C234 H234 119.7
C325 C320 P3 117.9(10)
C321 C320 P3 123.0(11)
C321 C320 C325 119.0(12)
C115 C114 H114 119.8
C113 C114 C115 120.4(14)
C113 C114 H114 119.8
C131 C132 H132 120.3
C133 C132 H132 120.3
C133 C132 C131 119.4(13)
C324 C323 H323 119.3
C324 C323 C322 121.3(14)
C322 C323 H323 119.3
C330 C335 C334 118.5(12)
C330 C335 H335 120.8
C334 C335 H335 120.8
C225 C224 H224 120.1
C225 C224 C223 119.8(16)
C223 C224 H224 120.1
C333 C332 H332 120.0
C333 C332 C331 120.1(13)
C331 C332 H332 120.0
O3 C8 C6 114.8(10)
O2 C8 O3 116.2(11)
O2 C8 C6 129.0(10)
C334 C333 H333 118.9
C332 C333 C334 122.2(14)
C332 C333 H333 118.9
C225 C220 P2 116.8(10)
C225 C220 C221 121.6(14)
C221 C220 P2 120.8(12)
C314 C313 H313 119.6
C314 C313 C312 120.7(12)
C312 C313 H313 119.6
C130 C131 H131 119.2
C132 C131 C130 121.5(13)
C132 C131 H131 119.2
C325 C324 H324 120.2
C323 C324 C325 119.7(16)
C323 C324 H324 120.2
C214 C215 H215 118.9
C214 C215 C210 122.2(17)
C210 C215 H215 118.9
C224 C223 H223 120.3
C222 C223 C224 119.5(15)
C222 C223 H223 120.3
C114 C113 H113 120.0
C114 C113 C112 120.1(12)
C112 C113 H113 120.0
C213 C212 H212 121.0
C213 C212 C211 118.1(16)
C211 C212 H212 121.0
C111 C112 C113 118.7(12)
C111 C112 H112 120.7
C113 C112 H112 120.7
C134 C133 C132 120.6(15)
C134 C133 H133 119.7
C132 C133 H133 119.7
C231 C232 H232 120.1
C233 C232 C231 119.8(14)
C233 C232 H232 120.1
C321 C322 C323 119.3(16)
C321 C322 H322 120.3
C323 C322 H322 120.3
C221 C222 H222 119.7
C223 C222 C221 120.5(15)
C223 C222 H222 119.7
C212 C213 H213 118.2
C214 C213 C212 123.5(16)
C214 C213 H213 118.2
Cl2S C1S Cl1S 111.6(9)
Cl2S C1S H1SA 109.3
Cl2S C1S H1SB 109.3
Cl1S C1S H1SA 109.3
Cl1S C1S H1SB 109.3
H1SA C1S H1SB 108.0
C212 C211 H211 119.6
C212 C211 C210 120.8(15)
C210 C211 H211 119.6
C311 C312 C313 119.8(14)
C311 C312 H312 120.1
C313 C312 H312 120.1
C330 C331 H331 120.5
C332 C331 C330 118.9(11)
C332 C331 H331 120.5
C234 C233 C232 120.5(11)
C234 C233 H233 119.8
C232 C233 H233 119.8
C215 C214 H214 120.9
C213 C214 C215 118.1(15)
C213 C214 H214 120.9
F1S B1S F4S 104.7(13)
F2S B1S F1S 112.4(11)
F2S B1S F4S 104.1(11)
F3S B1S F1S 108.7(11)
F3S B1S F2S 114.8(14)
F3S B1S F4S 111.6(14)
C215 C210 P2 121.4(13)
C215 C210 C211 117.3(15)
C211 C210 P2 120.8(11)
S1 C11 H11A 109.5
S1 C11 H11B 109.5
S1 C11 H11C 109.5
H11A C11 H11B 109.5
H11A C11 H11C 109.5
H11B C11 H11C 109.5
C42 C43 H43A 112.0
C42 C43 H43B 112.0
C42 C43 C44 99(3)
H43A C43 H43B 109.7
C44 C43 H43A 112.0
C44 C43 H43B 112.0
C42 C41 H41A 112.6
C42 C41 H41B 112.6
H41A C41 H41B 110.1
C40 C41 C42 96(2)
C40 C41 H41A 112.6
C40 C41 H41B 112.6
C22 C21 H21 129.4
C22 C21 S3 101.2(6)
S3 C21 H21 129.4
C19 S3 C21 102.1(6)
N1 C30 H30 112.1
N1 C30 C35 103.9(18)
C31 C30 N1 109.4(18)
C31 C30 H30 112.1
C31 C30 C35 107(2)
C35 C30 H30 112.1
C30 C31 H31A 110.6
C30 C31 H31B 110.6
C30 C31 C32 106(2)
H31A C31 H31B 108.7
C32 C31 H31A 110.6
C32 C31 H31B 110.6
C34 C33 H33A 110.8
C34 C33 H33B 110.8
C34 C33 C32 105(2)
H33A C33 H33B 108.9
C32 C33 H33A 110.8
C32 C33 H33B 110.8
N1 C40 C41 103(2)
N1 C40 H40 112.3
C41 C40 H40 112.3
C45 C40 N1 108.8(19)
C45 C40 C41 107(3)
C45 C40 H40 112.3
C43 C44 H44A 111.8
C43 C44 H44B 111.8
C43 C44 C45 100(3)
H44A C44 H44B 109.5
C45 C44 H44A 111.8
C45 C44 H44B 111.8
C31 C32 C33 101(2)
C31 C32 H32A 111.5
C31 C32 H32B 111.5
C33 C32 H32A 111.5
C33 C32 H32B 111.5
H32A C32 H32B 109.3
C34 C35 C30 104(2)
C34 C35 H35A 111.0
C34 C35 H35B 111.0
C30 C35 H35A 111.0
C30 C35 H35B 111.0
H35A C35 H35B 109.0
C40 C45 C44 105(2)
C40 C45 H45A 110.7
C40 C45 H45B 110.7
C44 C45 H45A 110.7
C44 C45 H45B 110.7
H45A C45 H45B 108.8

loop_
_geom_bond_atom_site_label_1
_geom_bond_atom_site_label_2
_geom_bond_distance
Os1 P1 2.379(4)
Os1 P2 2.378(4)
Os1 C7 2.160(12)
Os1 C4 2.091(14)
Os1 C1 2.074(10)
Os1 C1N 2.007(14)
P1 C120 1.857(14)
P1 C110 1.865(13)
P1 C130 1.835(12)
P2 C230 1.830(11)
P2 C220 1.863(13)
P2 C210 1.807(16)
P3 C310 1.812(12)
P3 C2 1.801(11)
P3 C330 1.805(12)
P3 C320 1.789(12)
S1 C14 1.790(13)
S1 C11 1.761(18)
Cl2S C1S 1.71(2)
Cl1S C1S 1.75(2)
C20 H20 0.9300
C20 S2 1.650(9)
C20 C19 1.609(14)
S2 C22 1.602(13)
O3 C10 1.364(14)
O3 C8 1.391(13)
F1S B1S 1.378(17)
F2S B1S 1.354(16)
O1 C12 1.406(14)
O1 C1 1.386(14)
C125 H125 0.9300
C125 C120 1.376(17)
C125 C124 1.386(19)
C10 C18 1.465(14)
C10 C9 1.364(18)
C6 C5 1.426(16)
C6 C7 1.403(18)
C6 C8 1.471(17)
C230 C235 1.364(19)
C230 C231 1.409(19)
O2 C8 1.196(16)
N1 C1N 1.140(17)
N1 C30 1.51(2)
N1 C40 1.48(3)
C314 H314 0.9300
C314 C315 1.38(2)
C314 C313 1.39(2)
C315 H315 0.9300
C315 C310 1.411(16)
C5 H5 0.9300
C5 C4 1.383(19)
C12 C13 1.350(18)
C12 C17 1.376(17)
C13 H13 0.9300
C13 C14 1.40(2)
C310 C311 1.397(18)
C235 H235 0.9300
C235 C234 1.406(16)
C115 H115 0.9300
C115 C110 1.370(19)
C115 C114 1.386(18)
C7 C9 1.402(16)
C120 C121 1.382(19)
C325 H325 0.9300
C325 C320 1.399(18)
C325 C324 1.398(19)
C18 C19 1.397(18)
C18 C22 1.409(17)
C3 H3 0.9300
C3 C2 1.391(17)
C3 C4 1.382(16)
C19 H19 0.9300
C19 H19A 0.9300
C19 S3 1.609(14)
C9 H9 0.9300
C2 C1 1.435(16)
C16 H16 0.9300
C16 C17 1.401(18)
C16 C15 1.377(18)
C111 H111 0.9300
C111 C110 1.390(17)
C111 C112 1.368(17)
C225 H225 0.9300
C225 C224 1.39(2)
C225 C220 1.366(19)
C34 H34A 0.9700
C34 H34B 0.9700
C34 C33 1.52(4)
C34 C35 1.51(4)
C231 H231 0.9300
C231 C232 1.396(18)
C134 H134 0.9300
C134 C135 1.41(2)
C134 C133 1.36(2)
C321 H321 0.9300
C321 C320 1.386(19)
C321 C322 1.382(19)
C14 C15 1.371(19)
C330 C335 1.377(16)
C330 C331 1.395(16)
C130 C135 1.376(19)
C130 C131 1.386(17)
C123 H123 0.9300
C123 C124 1.37(2)
C123 C122 1.39(2)
C124 H124 0.9300
C17 H17 0.9300
C121 H121 0.9300
C121 C122 1.366(18)
C135 H135 0.9300
F4S B1S 1.381(18)
C22 H22 0.9300
C22 H22A 0.9300
C22 C21 1.602(13)
C221 H221 0.9300
C221 C220 1.381(19)
C221 C222 1.38(2)
C15 H15 0.9300
C122 H122 0.9300
C311 H311 0.9300
C311 C312 1.370(19)
C334 H334 0.9300
C334 C335 1.428(19)
C334 C333 1.377(19)
C42 H42A 0.9700
C42 H42B 0.9700
C42 C43 1.42(5)
C42 C41 1.79(5)
C234 H234 0.9300
C234 C233 1.36(2)
C114 H114 0.9300
C114 C113 1.38(2)
C132 H132 0.9300
C132 C131 1.385(18)
C132 C133 1.37(2)
C323 H323 0.9300
C323 C324 1.36(2)
C323 C322 1.38(2)
C335 H335 0.9300
C224 H224 0.9300
C224 C223 1.40(2)
C332 H332 0.9300
C332 C333 1.361(19)
C332 C331 1.388(19)
C333 H333 0.9300
F3S B1S 1.316(18)
C313 H313 0.9300
C313 C312 1.388(19)
C131 H131 0.9300
C324 H324 0.9300
C215 H215 0.9300
C215 C214 1.38(2)
C215 C210 1.394(19)
C223 H223 0.9300
C223 C222 1.38(2)
C113 H113 0.9300
C113 C112 1.41(2)
C212 H212 0.9300
C212 C213 1.37(2)
C212 C211 1.40(2)
C112 H112 0.9300
C133 H133 0.9300
C232 H232 0.9300
C232 C233 1.36(2)
C322 H322 0.9300
C222 H222 0.9300
C213 H213 0.9300
C213 C214 1.35(2)
C1S H1SA 0.9700
C1S H1SB 0.9700
C211 H211 0.9300
C211 C210 1.40(2)
C312 H312 0.9300
C331 H331 0.9300
C233 H233 0.9300
C214 H214 0.9300
C11 H11A 0.9600
C11 H11B 0.9600
C11 H11C 0.9600
C43 H43A 0.9700
C43 H43B 0.9700
C43 C44 1.58(5)
C41 H41A 0.9700
C41 H41B 0.9700
C41 C40 1.58(4)
C21 H21 0.9300
C21 S3 1.650(9)
C30 H30 0.9800
C30 C31 1.48(3)
C30 C35 1.66(4)
C31 H31A 0.9700
C31 H31B 0.9700
C31 C32 1.51(3)
C33 H33A 0.9700
C33 H33B 0.9700
C33 C32 1.78(4)
C40 H40 0.9800
C40 C45 1.48(4)
C44 H44A 0.9700
C44 H44B 0.9700
C44 C45 1.65(4)
C32 H32A 0.9700
C32 H32B 0.9700
C35 H35A 0.9700
C35 H35B 0.9700
C45 H45A 0.9700
C45 H45B 0.9700
